data_4111738
loop_
_publ_author_name
'Christopher J. Mortko'
'Miguel A. Garcia-Garibay'

_publ_section_title
;
 Green Chemistry Strategies Using Crystal-to-Crystal Photoreactions:
 Stereoselective Synthesis and Decarbonylation of
 trans-\a,\a'-Dialkenoylcyclohexanones
;
_journal_name_full 'Journal of the American Chemical Society'
_journal_page_first 7994
_journal_page_last 7995
_journal_paper_doi 10.1021/ja0508166
_journal_volume 127
_journal_year 2005
_chemical_formula_moiety 'C13 H18 O4'
_chemical_formula_sum 'C13 H18 O4'
_chemical_formula_weight 238.27
_chemical_name_systematic
; 
 ? 
;
_space_group_IT_number 14
_symmetry_cell_setting monoclinic
_symmetry_space_group_name_Hall '-P 2yn'
_symmetry_space_group_name_H-M 'P 1 21/n 1'
_atom_sites_solution_hydrogens geom
_atom_sites_solution_primary direct
_atom_sites_solution_secondary difmap
_audit_creation_method SHELXL-97
_cell_angle_alpha 90.00
_cell_angle_beta 95.996(2)
_cell_angle_gamma 90.00
_cell_formula_units_Z 4
_cell_length_a 10.1079(16)
_cell_length_b 7.5164(11)
_cell_length_c 16.973(3)
_cell_measurement_reflns_used 4745
_cell_measurement_temperature 120(2)
_cell_measurement_theta_max 27.92
_cell_measurement_theta_min 2.46
_cell_volume 1282.5(4)
_computing_cell_refinement 'Bruker SMART'
_computing_data_collection 'Bruker SMART'
_computing_data_reduction 'Bruker SMART'
_computing_molecular_graphics 'Bruker SHELXTL'
_computing_publication_material 'Bruker SHELXTL'
_computing_structure_refinement 'SHELXL-97 (Sheldrick, 1997)'
_computing_structure_solution 'SHELXS-97 (Sheldrick, 1990)'
_diffrn_ambient_temperature 120(2)
_diffrn_measured_fraction_theta_full 0.974
_diffrn_measured_fraction_theta_max 0.974
_diffrn_measurement_device_type 'CCD area detector'
_diffrn_measurement_method 'phi and omega scans'
_diffrn_radiation_monochromator graphite
_diffrn_radiation_source 'fine-focus sealed tube'
_diffrn_radiation_type MoK\a
_diffrn_radiation_wavelength 0.71073
_diffrn_reflns_av_R_equivalents 0.0353
_diffrn_reflns_av_sigmaI/netI 0.0393
_diffrn_reflns_limit_h_max 12
_diffrn_reflns_limit_h_min -13
_diffrn_reflns_limit_k_max 10
_diffrn_reflns_limit_k_min -9
_diffrn_reflns_limit_l_max 22
_diffrn_reflns_limit_l_min -22
_diffrn_reflns_number 10990
_diffrn_reflns_theta_full 28.30
_diffrn_reflns_theta_max 28.30
_diffrn_reflns_theta_min 2.25
_exptl_absorpt_coefficient_mu 0.091
_exptl_absorpt_correction_T_max 0.9646
_exptl_absorpt_correction_T_min 0.9143
_exptl_absorpt_correction_type multi-scan
_exptl_absorpt_process_details 'Sadabs (Bruker)'
_exptl_crystal_colour colorless
_exptl_crystal_density_diffrn 1.234
_exptl_crystal_description 'cut block'
_exptl_crystal_F_000 512
_exptl_crystal_size_max 0.60
_exptl_crystal_size_mid 0.60
_exptl_crystal_size_min 0.40
_refine_diff_density_max 0.310
_refine_diff_density_min -0.325
_refine_diff_density_rms 0.074
_refine_ls_extinction_method none
_refine_ls_goodness_of_fit_ref 1.151
_refine_ls_hydrogen_treatment constr
_refine_ls_matrix_type full
_refine_ls_number_parameters 220
_refine_ls_number_reflns 3099
_refine_ls_number_restraints 36
_refine_ls_restrained_S_all 1.144
_refine_ls_R_factor_all 0.1098
_refine_ls_R_factor_gt 0.0983
_refine_ls_shift/su_max 0.019
_refine_ls_shift/su_mean 0.004
_refine_ls_structure_factor_coef Fsqd
_refine_ls_weighting_details 'calc w=1/[\s^2^(Fo^2^)+(0.0193P)^2^+4.5366P] where P=(Fo^2^+2Fc^2^)/3'
_refine_ls_weighting_scheme calc
_refine_ls_wR_factor_gt 0.2215
_refine_ls_wR_factor_ref 0.2258
_reflns_number_gt 2589
_reflns_number_total 3099
_reflns_threshold_expression >2sigma(I)
_cod_data_source_file ja0508166si20050415_042514.cif
_cod_data_source_block gg3504bsm
_cod_original_sg_symbol_H-M 'P 21/n'
_cod_database_code 4111738

loop_
_symmetry_equiv_pos_as_xyz
'x, y, z'
'-x+1/2, y+1/2, -z+1/2'
'-x, -y, -z'
'x-1/2, -y-1/2, z-1/2'

loop_
_atom_site_label
_atom_site_type_symbol
_atom_site_fract_x
_atom_site_fract_y
_atom_site_fract_z
_atom_site_U_iso_or_equiv
_atom_site_adp_type
_atom_site_occupancy
_atom_site_symmetry_multiplicity
_atom_site_calc_flag
_atom_site_refinement_flags
_atom_site_disorder_assembly
_atom_site_disorder_group
O1 O 0.2068(3) 1.1867(3) 0.04255(15) 0.0376(7) Uani 1 1 d . . .
O2 O 0.1145(3) 1.0144(3) -0.05569(14) 0.0332(6) Uani 1 1 d . . .
H2 H 0.1002 1.1131 -0.0782 0.040 Uiso 1 1 calc R . .
O3 O 0.6484(3) 1.0227(4) 0.46072(16) 0.0437(8) Uani 1 1 d . A .
H3 H 0.6530 1.1200 0.4852 0.052 Uiso 1 1 calc R . .
O4 O 0.5456(3) 1.1943(3) 0.36525(15) 0.0352(6) Uani 1 1 d . A .
C1 C 0.3910(9) 0.5547(11) 0.1193(5) 0.0346(17) Uani 0.682(8) 1 d P A 1
H1A H 0.3067 0.4870 0.1177 0.042 Uiso 0.682(8) 1 calc PR A 1
H1B H 0.4099 0.5794 0.0642 0.042 Uiso 0.682(8) 1 calc PR A 1
C2 C 0.5058(5) 0.4496(5) 0.1640(2) 0.0430(10) Uani 1 1 d U . .
H2A H 0.5670 0.4045 0.1267 0.052 Uiso 1 1 calc R A 1
H2B H 0.4709 0.3471 0.1921 0.052 Uiso 1 1 calc R A 1
C3 C 0.5801(8) 0.5815(9) 0.2245(4) 0.0352(15) Uani 0.682(8) 1 d P A 1
H3A H 0.5586 0.5561 0.2790 0.042 Uiso 0.682(8) 1 calc PR A 1
H3B H 0.6775 0.5728 0.2232 0.042 Uiso 0.682(8) 1 calc PR A 1
C4 C 0.5296(5) 0.7661(7) 0.1976(3) 0.0271(13) Uani 0.682(8) 1 d P A 1
C5 C 0.3814(5) 0.7297(6) 0.1658(3) 0.0249(13) Uani 0.682(8) 1 d P A 1
C6 C 0.3205(7) 0.8829(9) 0.1173(4) 0.0255(13) Uani 0.682(8) 1 d P A 1
H6 H 0.3355 0.9979 0.1397 0.031 Uiso 0.682(8) 1 calc PR A 1
C7 C 0.2489(4) 0.8771(5) 0.0475(2) 0.0397(10) Uani 1 1 d U . .
H7 H 0.2377 0.7664 0.0205 0.048 Uiso 1 1 calc R A 1
C8 C 0.1864(4) 1.0373(5) 0.0105(2) 0.0293(7) Uani 1 1 d . A .
C9 C 0.5419(7) 0.9091(9) 0.2601(4) 0.0274(13) Uani 0.682(8) 1 d P A 1
H9 H 0.5178 1.0258 0.2425 0.033 Uiso 0.682(8) 1 calc PR A 1
C10 C 0.5826(14) 0.892(2) 0.3375(11) 0.027(2) Uani 0.682(8) 1 d PU A 1
H10 H 0.6084 0.7784 0.3581 0.033 Uiso 0.682(8) 1 calc PR A 1
C11 C 0.5880(4) 1.0463(5) 0.3908(2) 0.0309(8) Uani 1 1 d . . .
C12 C 0.2951(4) 0.7034(5) 0.2341(2) 0.0321(8) Uani 1 1 d U . .
H12A H 0.3377 0.6169 0.2719 0.048 Uiso 0.68 1 calc P A 1
H12B H 0.2072 0.6592 0.2131 0.048 Uiso 0.68 1 calc P A 1
H12C H 0.2852 0.8172 0.2610 0.048 Uiso 0.68 1 calc P A 1
H12D H 0.2870 0.6117 0.2744 0.048 Uiso 0.32 1 calc P A 2
H12E H 0.2459 0.6662 0.1840 0.048 Uiso 0.32 1 calc P A 2
H12F H 0.2583 0.8156 0.2515 0.048 Uiso 0.32 1 calc P A 2
C13 C 0.6076(4) 0.8323(6) 0.1289(2) 0.0418(10) Uani 1 1 d U . .
H13A H 0.5986 0.7453 0.0857 0.063 Uiso 0.68 1 calc P A 1
H13B H 0.7018 0.8463 0.1483 0.063 Uiso 0.68 1 calc P A 1
H13C H 0.5714 0.9470 0.1095 0.063 Uiso 0.68 1 calc P A 1
H13D H 0.6467 0.7706 0.0861 0.063 Uiso 0.32 1 calc P A 2
H13E H 0.6606 0.8076 0.1794 0.063 Uiso 0.32 1 calc P A 2
H13F H 0.6067 0.9607 0.1188 0.063 Uiso 0.32 1 calc P A 2
C1' C 0.4397(18) 0.575(2) 0.0970(11) 0.036(4) Uani 0.318(8) 1 d P A 2
H1C H 0.4842 0.5634 0.0480 0.044 Uiso 0.318(8) 1 calc PR A 2
H1D H 0.3440 0.5479 0.0848 0.044 Uiso 0.318(8) 1 calc PR A 2
C3' C 0.5174(18) 0.5535(17) 0.2415(8) 0.032(3) Uani 0.318(8) 1 d P A 2
H3C H 0.6119 0.5779 0.2600 0.038 Uiso 0.318(8) 1 calc PR A 2
H3D H 0.4773 0.4861 0.2831 0.038 Uiso 0.318(8) 1 calc PR A 2
C4' C 0.4409(10) 0.7291(13) 0.2224(6) 0.022(3) Uani 0.318(8) 1 d P A 2
C5' C 0.4601(12) 0.7644(14) 0.1329(6) 0.026(3) Uani 0.318(8) 1 d P A 2
C6' C 0.3672(16) 0.902(2) 0.0972(8) 0.027(3) Uani 0.318(8) 1 d P A 2
H6' H 0.3907 1.0217 0.1097 0.033 Uiso 0.318(8) 1 calc PR A 2
C9' C 0.4895(15) 0.8839(18) 0.2745(9) 0.027(3) Uani 0.318(8) 1 d P A 2
H9' H 0.4768 0.9991 0.2519 0.033 Uiso 0.318(8) 1 calc PR A 2
C10' C 0.547(3) 0.877(6) 0.347(3) 0.032(6) Uani 0.318(8) 1 d PU A 2
H10' H 0.5633 0.7651 0.3727 0.039 Uiso 0.318(8) 1 calc PR A 2

loop_
_atom_site_aniso_label
_atom_site_aniso_U_11
_atom_site_aniso_U_22
_atom_site_aniso_U_33
_atom_site_aniso_U_23
_atom_site_aniso_U_13
_atom_site_aniso_U_12
O1 0.0564(17) 0.0269(13) 0.0275(13) -0.0011(10) -0.0055(12) 0.0069(12)
O2 0.0396(14) 0.0307(13) 0.0272(13) 0.0071(10) -0.0061(10) -0.0030(11)
O3 0.067(2) 0.0276(14) 0.0320(14) -0.0013(11) -0.0176(13) -0.0022(13)
O4 0.0396(15) 0.0278(13) 0.0348(14) -0.0034(11) -0.0117(11) 0.0028(11)
C1 0.049(5) 0.022(3) 0.030(4) -0.007(3) -0.008(3) 0.006(3)
C2 0.060(3) 0.0281(19) 0.039(2) -0.0056(16) -0.0066(19) 0.0125(18)
C3 0.041(4) 0.032(3) 0.031(3) 0.003(3) -0.002(3) 0.011(3)
C4 0.028(3) 0.028(3) 0.024(2) -0.0018(19) -0.0017(19) 0.003(2)
C5 0.034(3) 0.018(2) 0.021(2) -0.0026(18) -0.001(2) 0.0001(19)
C6 0.030(4) 0.024(3) 0.023(3) -0.003(2) 0.001(2) 0.001(3)
C7 0.059(3) 0.0252(18) 0.0301(19) -0.0039(15) -0.0158(17) 0.0062(17)
C8 0.0348(18) 0.0291(17) 0.0230(16) 0.0002(13) -0.0011(13) -0.0012(14)
C9 0.029(4) 0.023(3) 0.028(3) 0.001(2) -0.003(3) -0.005(3)
C10 0.030(6) 0.023(4) 0.027(5) 0.004(3) -0.005(4) 0.000(4)
C11 0.0341(18) 0.0289(17) 0.0274(17) -0.0003(14) -0.0076(14) 0.0004(15)
C12 0.039(2) 0.0255(17) 0.0313(18) 0.0041(14) 0.0005(14) -0.0067(15)
C13 0.036(2) 0.052(3) 0.039(2) -0.0023(19) 0.0099(17) 0.0038(18)
C1' 0.041(10) 0.027(7) 0.039(10) -0.015(7) -0.004(6) 0.009(7)
C3' 0.054(9) 0.016(5) 0.024(6) -0.001(4) -0.005(6) 0.007(6)
C4' 0.025(5) 0.016(5) 0.024(5) 0.003(4) -0.005(4) 0.005(4)
C5' 0.042(6) 0.021(5) 0.017(5) 0.001(4) 0.007(4) -0.002(4)
C6' 0.034(8) 0.026(6) 0.023(7) -0.001(5) 0.008(5) 0.002(6)
C9' 0.026(7) 0.016(5) 0.039(8) 0.006(5) -0.006(6) -0.001(5)
C10' 0.037(16) 0.026(8) 0.032(12) -0.001(7) -0.006(10) -0.008(10)

loop_
_atom_type_symbol
_atom_type_description
_atom_type_scat_dispersion_real
_atom_type_scat_dispersion_imag
_atom_type_scat_source
C C 0.0033 0.0016 'International Tables Vol C Tables 4.2.6.8 and 6.1.1.4'
H H 0.0000 0.0000 'International Tables Vol C Tables 4.2.6.8 and 6.1.1.4'
O O 0.0106 0.0060 'International Tables Vol C Tables 4.2.6.8 and 6.1.1.4'

loop_
_geom_angle_atom_site_label_1
_geom_angle_atom_site_label_2
_geom_angle_atom_site_label_3
_geom_angle
C8 O2 H2 109.5
C11 O3 H3 109.5
C2 C1 C5 105.6(5)
C2 C1 H1A 110.6
C5 C1 H1A 110.6
C2 C1 H1B 110.6
C5 C1 H1B 110.6
H1A C1 H1B 108.7
C3' C2 C1 98.6(6)
C1 C2 C3 106.5(4)
C3' C2 C1' 107.8(8)
C3 C2 C1' 103.5(7)
C3' C2 H2A 137.0
C1 C2 H2A 110.4
C3 C2 H2A 110.4
C1' C2 H2A 89.4
C3' C2 H2B 89.0
C1 C2 H2B 110.4
C3 C2 H2B 110.4
C1' C2 H2B 132.0
H2A C2 H2B 108.6
C4 C3 C2 104.9(4)
C4 C3 H3A 110.8
C2 C3 H3A 110.8
C4 C3 H3B 110.8
C2 C3 H3B 110.8
H3A C3 H3B 108.8
C9 C4 C3 115.9(5)
C9 C4 C13 106.8(5)
C3 C4 C13 109.5(5)
C9 C4 C5 112.0(5)
C3 C4 C5 102.8(5)
C13 C4 C5 109.9(4)
C6 C5 C12 106.2(4)
C6 C5 C1 114.5(5)
C12 C5 C1 110.4(5)
C6 C5 C4 112.1(4)
C12 C5 C4 111.2(4)
C1 C5 C4 102.5(5)
C7 C6 C5 128.1(5)
C7 C6 H6 115.9
C5 C6 H6 115.9
C6 C7 C8 121.7(4)
C6' C7 C8 116.8(7)
C6 C7 H7 119.1
C6' C7 H7 117.2
C8 C7 H7 119.1
O1 C8 O2 123.5(3)
O1 C8 C7 120.2(3)
O2 C8 C7 116.2(3)
C10 C9 C4 128.0(10)
C10 C9 H9 116.0
C4 C9 H9 116.0
C9 C10 C11 121.1(13)
C9 C10 H10 119.5
C11 C10 H10 119.5
O4 C11 O3 123.5(3)
O4 C11 C10 119.9(7)
O3 C11 C10 116.3(8)
O4 C11 C10' 121.0(17)
O3 C11 C10' 114.4(17)
C4' C12 H12A 78.7
C5 C12 H12A 109.5
C4' C12 H12B 148.2
C5 C12 H12B 109.5
H12A C12 H12B 109.5
C4' C12 H12C 95.6
C5 C12 H12C 109.5
H12A C12 H12C 109.5
H12B C12 H12C 109.5
C4' C12 H12D 109.5
C5 C12 H12D 135.4
H12B C12 H12D 83.0
H12C C12 H12D 105.6
C4' C12 H12E 109.5
C5 C12 H12E 70.0
H12A C12 H12E 121.8
H12C C12 H12E 125.9
H12D C12 H12E 109.5
C4' C12 H12F 109.5
C5 C12 H12F 112.4
H12A C12 H12F 121.9
H12B C12 H12F 92.5
H12D C12 H12F 109.5
H12E C12 H12F 109.5
C4 C13 C5' 46.6(4)
C4 C13 H13A 109.5
C5' C13 H13A 78.6
C4 C13 H13B 109.5
C5' C13 H13B 155.0
H13A C13 H13B 109.5
C4 C13 H13C 109.5
C5' C13 H13C 88.8
H13A C13 H13C 109.5
H13B C13 H13C 109.5
C4 C13 H13D 132.8
C5' C13 H13D 109.5
H13B C13 H13D 81.2
H13C C13 H13D 109.4
C5' C13 H13E 109.5
H13A C13 H13E 121.9
H13C C13 H13E 127.7
H13D C13 H13E 109.5
C4 C13 H13F 116.7
C5' C13 H13F 109.5
H13A C13 H13F 121.8
H13D C13 H13F 109.5
H13E C13 H13F 109.5
C5' C1' C2 103.7(11)
C5' C1' H1C 111.0
C2 C1' H1C 111.0
C5' C1' H1D 111.0
C2 C1' H1D 111.0
H1C C1' H1D 109.0
C2 C3' C4' 105.3(8)
C2 C3' H3C 110.7
C4' C3' H3C 110.7
C2 C3' H3D 110.7
C4' C3' H3D 110.7
H3C C3' H3D 108.8
C9' C4' C12 106.4(9)
C9' C4' C3' 114.1(9)
C12 C4' C3' 109.5(9)
C9' C4' C5' 111.7(9)
C12 C4' C5' 111.5(7)
C3' C4' C5' 103.7(9)
C6' C5' C1' 115.2(11)
C6' C5' C4' 112.0(9)
C1' C5' C4' 101.5(10)
C6' C5' C13 108.5(9)
C1' C5' C13 111.4(10)
C4' C5' C13 107.9(7)
C7 C6' C5' 128.1(12)
C7 C6' H6' 115.9
C5' C6' H6' 115.9
C10' C9' C4' 127(2)
C10' C9' H9' 116.4
C4' C9' H9' 116.4
C9' C10' C11 120(3)
C9' C10' H10' 120.0
C11 C10' H10' 120.0

loop_
_geom_bond_atom_site_label_1
_geom_bond_atom_site_label_2
_geom_bond_distance
O1 C8 1.255(4)
O2 C8 1.284(4)
O2 H2 0.8400
O3 C11 1.289(4)
O3 H3 0.8400
O4 C11 1.253(4)
C1 C2 1.538(9)
C1 C5 1.542(9)
C1 H1A 0.9900
C1 H1B 0.9900
C2 C3' 1.524(13)
C2 C3 1.562(8)
C2 C1' 1.573(19)
C2 H2A 0.9900
C2 H2B 0.9900
C3 C4 1.531(8)
C3 H3A 0.9900
C3 H3B 0.9900
C4 C9 1.506(8)
C4 C13 1.555(7)
C4 C5 1.563(7)
C5 C6 1.509(8)
C5 C12 1.535(6)
C6 C7 1.323(7)
C6 H6 0.9500
C7 C6' 1.402(16)
C7 C8 1.471(5)
C7 H7 0.9500
C9 C10 1.34(2)
C9 H9 0.9500
C10 C11 1.47(2)
C10 H10 0.9500
C11 C10' 1.51(4)
C12 C4' 1.520(11)
C12 H12A 0.9800
C12 H12B 0.9801
C12 H12C 0.9800
C12 H12D 0.9800
C12 H12E 0.9801
C12 H12F 0.9800
C13 C5' 1.584(12)
C13 H13A 0.9800
C13 H13B 0.9800
C13 H13C 0.9800
C13 H13D 0.9800
C13 H13E 0.9800
C13 H13F 0.9800
C1' C5' 1.55(2)
C1' H1C 0.9900
C1' H1D 0.9900
C3' C4' 1.548(15)
C3' H3C 0.9900
C3' H3D 0.9900
C4' C9' 1.512(17)
C4' C5' 1.574(14)
C5' C6' 1.482(18)
C6' H6' 0.9500
C9' C10' 1.31(5)
C9' H9' 0.9500
C10' H10' 0.9500

loop_
_geom_torsion_atom_site_label_1
_geom_torsion_atom_site_label_2
_geom_torsion_atom_site_label_3
_geom_torsion_atom_site_label_4
_geom_torsion
C5 C1 C2 C3' 15.8(8)
C5 C1 C2 C3 -12.0(7)
C5 C1 C2 C1' -98(2)
C3' C2 C3 C4 -91.6(13)
C1 C2 C3 C4 -14.5(7)
C1' C2 C3 C4 11.0(8)
C2 C3 C4 C9 157.4(5)
C2 C3 C4 C13 -81.8(6)
C2 C3 C4 C5 34.9(6)
C2 C1 C5 C6 154.9(5)
C2 C1 C5 C12 -85.3(6)
C2 C1 C5 C4 33.3(6)
C9 C4 C5 C6 69.4(6)
C3 C4 C5 C6 -165.5(5)
C13 C4 C5 C6 -49.0(6)
C9 C4 C5 C12 -49.3(6)
C3 C4 C5 C12 75.7(5)
C13 C4 C5 C12 -167.7(4)
C9 C4 C5 C1 -167.3(5)
C3 C4 C5 C1 -42.2(6)
C13 C4 C5 C1 74.3(5)
C12 C5 C6 C7 -105.3(7)
C1 C5 C6 C7 16.8(10)
C4 C5 C6 C7 133.1(7)
C5 C6 C7 C6' -98.6(19)
C5 C6 C7 C8 174.6(5)
C6 C7 C8 O1 4.6(7)
C6' C7 C8 O1 -25.2(9)
C6 C7 C8 O2 -177.1(5)
C6' C7 C8 O2 153.2(7)
C3 C4 C9 C10 -5.2(11)
C13 C4 C9 C10 -127.5(8)
C5 C4 C9 C10 112.2(9)
C4 C9 C10 C11 -179.6(7)
C9 C10 C11 O4 4.9(12)
C9 C10 C11 O3 -169.1(7)
C9 C10 C11 C10' 103(9)
C6 C5 C12 C4' -127.5(7)
C1 C5 C12 C4' 107.8(7)
C4 C5 C12 C4' -5.3(6)
C9 C4 C13 C5' -125.9(7)
C3 C4 C13 C5' 107.9(7)
C5 C4 C13 C5' -4.3(6)
C3' C2 C1' C5' 18.8(13)
C1 C2 C1' C5' 90(2)
C3 C2 C1' C5' -10.2(11)
C1 C2 C3' C4' -16.0(11)
C3 C2 C3' C4' 93.1(14)
C1' C2 C3' C4' 7.7(13)
C5 C12 C4' C9' 126.7(10)
C5 C12 C4' C3' -109.5(10)
C5 C12 C4' C5' 4.7(5)
C2 C3' C4' C9' -152.7(10)
C2 C3' C4' C12 88.2(11)
C2 C3' C4' C5' -31.0(13)
C2 C1' C5' C6' -158.2(10)
C2 C1' C5' C4' -36.9(12)
C2 C1' C5' C13 77.7(11)
C9' C4' C5' C6' -70.9(13)
C12 C4' C5' C6' 48.0(12)
C3' C4' C5' C6' 165.8(11)
C9' C4' C5' C1' 165.7(11)
C12 C4' C5' C1' -75.4(11)
C3' C4' C5' C1' 42.3(12)
C9' C4' C5' C13 48.5(11)
C12 C4' C5' C13 167.3(6)
C3' C4' C5' C13 -74.9(10)
C4 C13 C5' C6' 125.3(10)
C4 C13 C5' C1' -106.8(11)
C4 C13 C5' C4' 3.8(5)
C6 C7 C6' C5' 81(2)
C8 C7 C6' C5' -170.8(10)
C1' C5' C6' C7 14(2)
C4' C5' C6' C7 -101.4(14)
C13 C5' C6' C7 139.6(12)
C12 C4' C9' C10' 93(2)
C3' C4' C9' C10' -28(2)
C5' C4' C9' C10' -144.9(19)
C4' C9' C10' C11 -179.3(15)
O4 C11 C10' C9' 14(3)
O3 C11 C10' C9' -177.4(17)
C10 C11 C10' C9' -77(8)
